data_4024739
loop_
_publ_author_name
'Andrei V. Malkov'
'Kvetoslava Vrankov\'a'
'Sigitas Ston\<cius'
'Pavel Ko\<covsk\'y'

_publ_section_title
;
Asymmetric Reduction of Imines with Trichlorosilane, Catalyzed by Sigamide,
an Amino Acid-Derived Formamide: Scope and Limitations
;
_journal_name_full 'Journal of Organic Chemistry'
_journal_page_first 5839
_journal_page_last 5849
_journal_paper_doi 10.1021/jo900561h
_journal_volume 74
_journal_year 2009
_chemical_formula_moiety 'C16 H24 N2 O2'
_chemical_formula_sum 'C16 H24 N2 O2'
_chemical_formula_weight 276.38
_space_group_IT_number 14
_symmetry_cell_setting monoclinic
_symmetry_space_group_name_Hall '-P 2ybc'
_symmetry_space_group_name_H-M 'P 1 21/c 1'
_atom_sites_solution_hydrogens geom
_atom_sites_solution_primary direct
_audit_creation_date 05-05-06
_audit_creation_method CRYSTALS_ver_12.80
_cell_angle_alpha 90
_cell_angle_beta 109.154(3)
_cell_angle_gamma 90
_cell_formula_units_Z 4
_cell_length_a 12.1625(6)
_cell_length_b 9.7135(5)
_cell_length_c 14.2905(6)
_cell_measurement_reflns_used 7311
_cell_measurement_temperature 100
_cell_measurement_theta_max 37
_cell_measurement_theta_min 3
_cell_volume 1594.82(14)
_computing_cell_refinement 'Bruker Saint'
_computing_data_collection 'Bruker Apex 2 software'
_computing_data_reduction 'Bruker Saint'
_computing_molecular_graphics 'CAMERON (Watkin et al., 1996)'
_computing_publication_material 'CRYSTALS (Betteridge et al., 2003)'
_computing_structure_refinement 'CRYSTALS (Betteridge et al., 2003)'
_computing_structure_solution 'SHELXS 86 (Sheldrick, 1986)'
_diffrn_ambient_temperature 100
_diffrn_measured_fraction_theta_full 0.995
_diffrn_measured_fraction_theta_max 0.921
_diffrn_measurement_device_type 'Bruker Apex 2'
_diffrn_measurement_method '\f & \w scans'
_diffrn_radiation_monochromator graphite
_diffrn_radiation_type 'Mo K\a'
_diffrn_radiation_wavelength 0.71073
_diffrn_reflns_av_R_equivalents 0.019
_diffrn_reflns_limit_h_max 19
_diffrn_reflns_limit_h_min -18
_diffrn_reflns_limit_k_max 15
_diffrn_reflns_limit_k_min -16
_diffrn_reflns_limit_l_max 22
_diffrn_reflns_limit_l_min -22
_diffrn_reflns_number 31181
_diffrn_reflns_theta_full 33.012
_diffrn_reflns_theta_max 36.680
_diffrn_reflns_theta_min 2.583
_diffrn_standards_interval_time 0
_diffrn_standards_number 0
_exptl_absorpt_coefficient_mu 0.076
_exptl_absorpt_correction_T_max 0.98
_exptl_absorpt_correction_T_min 0.92
_exptl_absorpt_correction_type multi-scan
_exptl_absorpt_process_details 'SADABS (Siemens, 1996)'
_exptl_crystal_colour colourless
_exptl_crystal_density_diffrn 1.151
_exptl_crystal_description block
_exptl_crystal_F_000 600
_exptl_crystal_size_max 0.50
_exptl_crystal_size_mid 0.50
_exptl_crystal_size_min 0.20
_refine_diff_density_max 0.75
_refine_diff_density_min -0.59
_refine_ls_extinction_method None
_refine_ls_goodness_of_fit_ref 0.8266
_refine_ls_hydrogen_treatment mixed
_refine_ls_matrix_type full
_refine_ls_number_parameters 277
_refine_ls_number_reflns 7297
_refine_ls_number_restraints 117
_refine_ls_R_factor_all 0.0724
_refine_ls_R_factor_gt 0.0429
_refine_ls_shift/su_max 0.001753
_refine_ls_structure_factor_coef Fsqd
_refine_ls_weighting_details
;
 w=1/[\s^2^(F^2^) + 0.06 + 0.00P] 
where P=(max(Fo^2^,0) + 2Fc^2^)/3 
;
_refine_ls_weighting_scheme calc
_refine_ls_wR_factor_all 0.1135
_refine_ls_wR_factor_gt 0.1061
_refine_ls_wR_factor_ref 0.1135
_reflns_limit_h_max 19
_reflns_limit_h_min -19
_reflns_limit_k_max 16
_reflns_limit_k_min 0
_reflns_limit_l_max 22
_reflns_limit_l_min 0
_reflns_number_gt 4651
_reflns_number_total 7297
_reflns_threshold_expression I>2.00u(I)
_oxford_diffrn_Wilson_B_factor 1.32
_oxford_diffrn_Wilson_scale 3.17
_oxford_refine_ls_scale 0.6103(10)
_oxford_structure_analysis_title 'sx001 in P2(1)/c'
_cod_data_source_file jo900561h_si_002.cif
_cod_data_source_block CRYSTALS_cif
_cod_depositor_comments
;
The following automatic conversions were performed:
'_symmetry_cell_setting' value 'Monoclinic' changed to 'monoclinic'
according to '/home/saulius/struct/CIF-dictionaries/cif_core.dic'
dictionary named 'cif_core.dic' version 2.4.1 from 2010-06-29.

Automatic conversion script
Id: cif_fix_enum 1527 2010-12-29 10:47:43Z saulius 
;
_cod_original_sg_symbol_H-M 'P 1 21/c 1 '
_cod_database_code 4024739

loop_
_symmetry_equiv_pos_as_xyz
x,y,z
-x,-y,-z
-x,y+1/2,-z+1/2
x,-y+1/2,z+1/2

loop_
_atom_site_label
_atom_site_type_symbol
_atom_site_fract_x
_atom_site_fract_y
_atom_site_fract_z
_atom_site_U_iso_or_equiv
_atom_site_occupancy
_atom_site_adp_type
_atom_site_refinement_flags_posn
_atom_site_refinement_flags_adp
_atom_site_refinement_flags_occupancy
_atom_site_disorder_assembly
_atom_site_disorder_group
_atom_site_attached_hydrogens
C1 C 0.12617(7) 0.40435(8) -0.12672(6) 0.0150 1.0000 Uani D . . . . .
C2 C 0.25425(7) 0.39089(9) -0.12534(6) 0.0175 1.0000 Uani D . . . . .
C3 C 0.28491(8) 0.24716(10) -0.15362(7) 0.0228 1.0000 Uani D . . . . .
C4 C 0.33561(8) 0.42339(12) -0.02032(7) 0.0254 1.0000 Uani D . . . . .
C5 C 0.27508(10) 0.49911(11) -0.19588(8) 0.0288 1.0000 Uani D . . . . .
C6 C 0.03266(7) 0.38182(9) -0.22912(6) 0.0182 1.0000 Uani D . . . . .
N7 N -0.07694(6) 0.41073(8) -0.23031(5) 0.0167 1.0000 Uani D . . . . .
C8 C -0.18249(7) 0.38740(8) -0.30854(6) 0.0148 1.0000 Uani D . . . . .
C9 C -0.28513(7) 0.40502(8) -0.28596(6) 0.0158 1.0000 Uani D . . . . .
C10 C -0.39296(7) 0.38428(9) -0.35751(6) 0.0186 1.0000 Uani D . . . . .
C11 C -0.39776(8) 0.34792(9) -0.45344(6) 0.0201 1.0000 Uani D . . . . .
C12 C -0.29642(8) 0.33078(9) -0.47716(6) 0.0180 1.0000 Uani D . . . . .
C13 C -0.18837(7) 0.35005(9) -0.40443(6) 0.0166 1.0000 Uani D . . . . .
C14 C -0.30083(9) 0.29196(11) -0.58053(7) 0.0249 1.0000 Uani D . . . . .
C15 C -0.50266(8) 0.39871(13) -0.33154(8) 0.0292 1.0000 Uani D . . . . .
O16 O 0.05626(6) 0.34287(10) -0.30170(5) 0.0358 1.0000 Uani . . . . . .
N17 N 0.09787(6) 0.31743(7) -0.05326(5) 0.0163 1.0000 Uani D . . . . .
C18 C 0.09925(7) 0.37166(10) 0.03362(6) 0.0193 1.0000 Uani D . . . . .
O19 O 0.12686(5) 0.49098(7) 0.06002(5) 0.0215 1.0000 Uani D . . . . .
C20 C 0.05675(10) 0.17565(10) -0.07753(8) 0.0276 1.0000 Uani D . . . . .
H11 H 0.1179(9) 0.5016(10) -0.1076(8) 0.0210(16) 1.0000 Uiso D . . . . .
H31 H 0.3652(10) 0.2512(12) -0.1582(9) 0.0382(17) 1.0000 Uiso D . . . . .
H32 H 0.2312(10) 0.2186(12) -0.2182(8) 0.0376(17) 1.0000 Uiso D . . . . .
H33 H 0.2836(10) 0.1779(12) -0.1023(9) 0.0387(17) 1.0000 Uiso D . . . . .
H41 H 0.4182(10) 0.4174(13) -0.0185(9) 0.0432(18) 1.0000 Uiso D . . . . .
H42 H 0.3213(11) 0.5168(12) 0.0004(9) 0.0443(18) 1.0000 Uiso D . . . . .
H43 H 0.3258(11) 0.3577(13) 0.0310(9) 0.0424(18) 1.0000 Uiso D . . . . .
H51 H 0.3586(10) 0.5023(14) -0.1874(10) 0.0527(18) 1.0000 Uiso D . . . . .
H52 H 0.2505(12) 0.5894(13) -0.1827(10) 0.0545(18) 1.0000 Uiso D . . . . .
H53 H 0.2321(11) 0.4749(14) -0.2647(9) 0.0523(18) 1.0000 Uiso D . . . . .
H91 H -0.2795(8) 0.4331(8) -0.2181(7) 0.0209(16) 1.0000 Uiso D . . . . .
H111 H -0.4730(9) 0.3359(8) -0.5027(8) 0.0286(17) 1.0000 Uiso D . . . . .
H131 H -0.1182(9) 0.3374(8) -0.4196(8) 0.0235(16) 1.0000 Uiso D . . . . .
H181 H 0.0765(7) 0.3078(11) 0.0764(7) 0.0265(17) 1.0000 Uiso D . . . . .
H201 H 0.0560(12) 0.1285(13) -0.0195(9) 0.0509(18) 1.0000 Uiso D . . . . .
H202 H 0.1038(11) 0.1265(13) -0.1087(10) 0.0539(18) 1.0000 Uiso D . . . . .
H203 H -0.0231(11) 0.1758(14) -0.1229(10) 0.0544(18) 1.0000 Uiso D . . . . .
H10 H -0.2863(11) 0.3708(12) -0.6163(9) 0.0465(18) 1.0000 Uiso D . . . . .
H16 H -0.5676(11) 0.4276(14) -0.3862(9) 0.0525(18) 1.0000 Uiso D . . . . .
H18 H -0.3770(10) 0.2594(13) -0.6187(9) 0.0467(18) 1.0000 Uiso D . . . . .
H21 H -0.2443(10) 0.2199(13) -0.5788(9) 0.0433(18) 1.0000 Uiso D . . . . .
H23 H -0.4941(11) 0.4648(14) -0.2793(10) 0.0547(18) 1.0000 Uiso D . . . . .
H24 H -0.5221(12) 0.3133(13) -0.3076(10) 0.0540(18) 1.0000 Uiso D . . . . .
H1 H -0.0855(9) 0.4422(8) -0.1736(8) 0.0280(17) 1.0000 Uiso D . . . . .

loop_
_atom_site_aniso_label
_atom_site_aniso_U_11
_atom_site_aniso_U_22
_atom_site_aniso_U_33
_atom_site_aniso_U_23
_atom_site_aniso_U_13
_atom_site_aniso_U_12
C1 0.0174(3) 0.0156(3) 0.0132(3) -0.0006(3) 0.0063(3) 0.0014(3)
C2 0.0171(3) 0.0180(4) 0.0190(4) -0.0018(3) 0.0083(3) 0.0004(3)
C3 0.0198(4) 0.0216(4) 0.0270(4) -0.0044(3) 0.0077(3) 0.0041(3)
C4 0.0171(4) 0.0320(5) 0.0266(4) -0.0085(4) 0.0064(3) -0.0033(3)
C5 0.0345(5) 0.0255(5) 0.0353(5) 0.0042(4) 0.0235(5) 0.0014(4)
C6 0.0185(3) 0.0225(4) 0.0138(3) -0.0021(3) 0.0053(3) 0.0036(3)
N7 0.0163(3) 0.0232(3) 0.0115(3) -0.0046(2) 0.0056(2) 0.0000(3)
C8 0.0171(3) 0.0147(3) 0.0120(3) -0.0004(3) 0.0041(3) -0.0005(3)
C9 0.0184(3) 0.0171(3) 0.0126(3) 0.0006(3) 0.0060(3) 0.0001(3)
C10 0.0177(3) 0.0214(4) 0.0166(3) 0.0020(3) 0.0056(3) -0.0001(3)
C11 0.0204(4) 0.0226(4) 0.0145(3) 0.0004(3) 0.0020(3) -0.0013(3)
C12 0.0240(4) 0.0170(3) 0.0119(3) -0.0004(3) 0.0043(3) 0.0000(3)
C13 0.0206(3) 0.0175(3) 0.0124(3) -0.0015(3) 0.0064(3) 0.0002(3)
C14 0.0308(5) 0.0290(5) 0.0128(4) -0.0035(3) 0.0043(3) 0.0019(4)
C15 0.0183(4) 0.0466(6) 0.0233(4) 0.0025(4) 0.0076(3) 0.0013(4)
O16 0.0242(3) 0.0657(6) 0.0170(3) -0.0128(3) 0.0059(3) 0.0133(3)
N17 0.0189(3) 0.0160(3) 0.0149(3) 0.0001(2) 0.0065(2) -0.0006(2)
C18 0.0179(3) 0.0273(4) 0.0131(3) 0.0008(3) 0.0056(3) 0.0003(3)
O19 0.0195(3) 0.0299(3) 0.0154(3) -0.0072(2) 0.0062(2) -0.0021(2)
C20 0.0361(5) 0.0170(4) 0.0340(5) -0.0018(4) 0.0173(4) -0.0043(4)

loop_
_atom_type_symbol
_atom_type_scat_dispersion_real
_atom_type_scat_dispersion_imag
_atom_type_scat_Cromer_Mann_a1
_atom_type_scat_Cromer_Mann_b1
_atom_type_scat_Cromer_Mann_a2
_atom_type_scat_Cromer_Mann_b2
_atom_type_scat_Cromer_Mann_a3
_atom_type_scat_Cromer_Mann_b3
_atom_type_scat_Cromer_Mann_a4
_atom_type_scat_Cromer_Mann_b4
_atom_type_scat_Cromer_Mann_c
_atom_type_scat_source
C 0.0033 0.0016 2.3100 20.8439 1.0200 10.2075 1.5886 0.5687 0.8650 51.6512 0.2156 'International Tables Vol C 4.2.6.8 and 6.1.1.4'
H 0.0000 0.0000 0.4930 10.5109 0.3229 26.1257 0.1402 3.1424 0.0408 57.7998 0.0030 'International Tables Vol C 4.2.6.8 and 6.1.1.4'
N 0.0061 0.0033 12.2126 0.0057 3.1322 9.8933 2.0125 28.9975 1.1663 0.5826 -11.5290 'International Tables Vol C 4.2.6.8 and 6.1.1.4'
O 0.0106 0.0060 3.0485 13.2771 2.2868 5.7011 1.5463 0.3239 0.8670 32.9089 0.2508 'International Tables Vol C 4.2.6.8 and 6.1.1.4'

loop_
_geom_angle_atom_site_label_1
_geom_angle_site_symmetry_1
_geom_angle_atom_site_label_2
_geom_angle_site_symmetry_2
_geom_angle_atom_site_label_3
_geom_angle_site_symmetry_3
_geom_angle
_geom_angle_publ_flag
C2 . C1 . C6 . 114.98(6) yes
C2 . C1 . N17 . 114.18(6) yes
C6 . C1 . N17 . 108.78(7) yes
C2 . C1 . H11 . 105.5(6) no
C6 . C1 . H11 . 106.5(6) no
N17 . C1 . H11 . 106.2(6) no
C1 . C2 . C3 . 113.70(7) yes
C1 . C2 . C4 . 108.45(7) yes
C3 . C2 . C4 . 108.09(7) yes
C1 . C2 . C5 . 108.32(7) yes
C3 . C2 . C5 . 110.12(7) yes
C4 . C2 . C5 . 108.00(8) yes
C2 . C3 . H31 . 107.9(7) no
C2 . C3 . H32 . 111.2(7) no
H31 . C3 . H32 . 108.2(9) no
C2 . C3 . H33 . 110.8(7) no
H31 . C3 . H33 . 109.0(9) no
H32 . C3 . H33 . 109.6(9) no
C2 . C4 . H41 . 109.5(7) no
C2 . C4 . H42 . 111.2(7) no
H41 . C4 . H42 . 108.7(9) no
C2 . C4 . H43 . 112.9(7) no
H41 . C4 . H43 . 107.6(9) no
H42 . C4 . H43 . 106.8(9) no
C2 . C5 . H51 . 109.1(8) no
C2 . C5 . H52 . 111.5(8) no
H51 . C5 . H52 . 108.8(10) no
C2 . C5 . H53 . 110.3(8) no
H51 . C5 . H53 . 108.7(10) no
H52 . C5 . H53 . 108.4(10) no
C1 . C6 . N7 . 113.40(7) yes
C1 . C6 . O16 . 122.81(7) yes
N7 . C6 . O16 . 123.79(8) yes
C6 . N7 . C8 . 127.50(7) yes
C6 . N7 . H1 . 117.4(7) no
C8 . N7 . H1 . 114.9(7) no
N7 . C8 . C9 . 116.39(7) yes
N7 . C8 . C13 . 123.87(7) yes
C9 . C8 . C13 . 119.74(7) yes
C8 . C9 . C10 . 120.76(7) yes
C8 . C9 . H91 . 118.8(6) no
C10 . C9 . H91 . 120.5(6) no
C9 . C10 . C11 . 118.97(8) yes
C9 . C10 . C15 . 120.33(8) yes
C11 . C10 . C15 . 120.69(8) yes
C10 . C11 . C12 . 120.92(8) yes
C10 . C11 . H111 . 118.2(6) no
C12 . C11 . H111 . 120.9(6) no
C11 . C12 . C13 . 119.71(8) yes
C11 . C12 . C14 . 121.26(8) yes
C13 . C12 . C14 . 119.03(8) yes
C8 . C13 . C12 . 119.90(8) yes
C8 . C13 . H131 . 119.6(6) no
C12 . C13 . H131 . 120.5(6) no
C12 . C14 . H10 . 111.4(7) no
C12 . C14 . H18 . 110.9(8) no
H10 . C14 . H18 . 105.6(10) no
C12 . C14 . H21 . 110.9(7) no
H10 . C14 . H21 . 109.4(10) no
H18 . C14 . H21 . 108.5(10) no
C10 . C15 . H16 . 112.9(8) no
C10 . C15 . H23 . 111.9(8) no
H16 . C15 . H23 . 106.8(10) no
C10 . C15 . H24 . 110.6(8) no
H16 . C15 . H24 . 108.3(11) no
H23 . C15 . H24 . 106.1(10) no
C1 . N17 . C18 . 119.92(7) yes
C1 . N17 . C20 . 120.71(7) yes
C18 . N17 . C20 . 119.09(8) yes
N17 . C18 . O19 . 124.87(8) yes
N17 . C18 . H181 . 114.2(6) no
O19 . C18 . H181 . 120.9(6) no
N17 . C20 . H201 . 110.3(8) no
N17 . C20 . H202 . 111.6(8) no
H201 . C20 . H202 . 110.1(10) no
N17 . C20 . H203 . 110.1(8) no
H201 . C20 . H203 . 106.8(10) no
H202 . C20 . H203 . 107.9(10) no

loop_
_geom_bond_atom_site_label_1
_geom_bond_site_symmetry_1
_geom_bond_atom_site_label_2
_geom_bond_site_symmetry_2
_geom_bond_distance
_geom_bond_publ_flag
C1 . C2 . 1.5569(11) yes
C1 . C6 . 1.5461(11) yes
C1 . N17 . 1.4733(10) yes
C1 . H11 . 0.998(10) no
C2 . C3 . 1.5331(12) yes
C2 . C4 . 1.5351(13) yes
C2 . C5 . 1.5339(13) yes
C3 . H31 . 1.001(11) no
C3 . H32 . 0.980(11) no
C3 . H33 . 0.999(11) no
C4 . H41 . 0.998(11) no
C4 . H42 . 0.987(12) no
C4 . H43 . 1.008(11) no
C5 . H51 . 0.984(12) no
C5 . H52 . 0.965(12) no
C5 . H53 . 0.979(12) no
C6 . N7 . 1.3570(10) yes
C6 . O16 . 1.2234(10) yes
N7 . C8 . 1.4168(10) yes
N7 . H1 . 0.904(10) no
C8 . C9 . 1.3987(11) yes
C8 . C13 . 1.3964(11) yes
C9 . C10 . 1.3878(12) yes
C9 . H91 . 0.989(10) no
C10 . C11 . 1.3982(12) yes
C10 . C15 . 1.5041(13) yes
C11 . C12 . 1.3914(13) yes
C11 . H111 . 0.961(10) no
C12 . C13 . 1.3950(12) yes
C12 . C14 . 1.5084(12) yes
C13 . H131 . 0.955(10) no
C14 . H10 . 0.969(12) no
C14 . H18 . 0.961(12) no
C14 . H21 . 0.975(12) no
C15 . H16 . 0.953(12) no
C15 . H23 . 0.964(12) no
C15 . H24 . 0.956(12) no
N17 . C18 . 1.3437(11) yes
N17 . C20 . 1.4674(12) yes
C18 . O19 . 1.2310(11) yes
C18 . H181 . 0.972(10) no
C20 . H201 . 0.949(12) no
C20 . H202 . 0.960(12) no
C20 . H203 . 0.975(12) no

loop_
_geom_hbond_atom_site_label_D
_geom_hbond_site_symmetry_D
_geom_hbond_atom_site_label_H
_geom_hbond_site_symmetry_H
_geom_hbond_atom_site_label_A
_geom_hbond_site_symmetry_A
_geom_hbond_angle_DHA
_geom_hbond_distance_DH
_geom_hbond_distance_HA
_geom_hbond_distance_DA
_geom_hbond_publ_flag
N7 . H1 . O19 2_565 172.2 0.904 1.961 2.859 yes
